data_2241938
loop_
_publ_author_name
'Navarrete Guit\'errez, Ang\'elica'
'Aguirre Hern\'andez, Gerardo'
'Bern\`es, Sylvain'

_publ_section_title
;
 Crystal structures of <i>p</i>-substituted derivatives of
 2,6-dimethylbromobenzene with {\scriptstyle{1\/over2}} {\/leq} <i>Z</i>'
 {\/leq} 4
;
_journal_coeditor_code IS5462
_journal_issue 12
_journal_name_full 'Acta Crystallographica Section E'
_journal_page_first 1762
_journal_page_last 1767
_journal_paper_doi 10.1107/S2056989016017485
_journal_volume 72
_journal_year 2016
_chemical_formula_iupac 'C8 H9 Br O'
_chemical_formula_moiety 'C8 H9 Br O'
_chemical_formula_sum 'C8 H9 Br O'
_chemical_formula_weight 201.06
_chemical_melting_point 386
_chemical_name_systematic 4-Bromo-3,5-dimethylphenol
_space_group_crystal_system orthorhombic
_space_group_IT_number 61
_space_group_name_Hall '-P 2ac 2ab'
_space_group_name_H-M_alt 'P b c a'
_symmetry_space_group_name_Hall '-P 2ac 2ab'
_symmetry_space_group_name_H-M 'P b c a'
_atom_sites_solution_hydrogens mixed
_atom_sites_solution_primary direct
_atom_sites_solution_secondary difmap
_audit_creation_method SHELXL-2014/7
_cell_angle_alpha 90
_cell_angle_beta 90
_cell_angle_gamma 90
_cell_formula_units_Z 32
_cell_length_a 14.65213(17)
_cell_length_b 17.9520(2)
_cell_length_c 24.0079(3)
_cell_measurement_reflns_used 10448
_cell_measurement_temperature 100(2)
_cell_measurement_theta_max 71.4170
_cell_measurement_theta_min 3.6900
_cell_volume 6314.92(13)
_computing_cell_refinement
;
CrysAlis PRO (Rigaku OD, 2015)
;
_computing_data_collection
;
CrysAlis PRO (Rigaku OD, 2015)
;
_computing_data_reduction
;
CrysAlis PRO (Rigaku OD, 2015)
;
_computing_molecular_graphics
;
XP in SHELXTL (Sheldrick, 2008) and Mercury (Macrae <i>et al.</i>,
2008)
;
_computing_publication_material
;
<i>CifTab</i> (Sheldrick, 2008)
;
_computing_structure_refinement
;
SHELXL2014 (Sheldrick, 2015b)
;
_computing_structure_solution
;
<i>SHELXT</i> (Sheldrick, 2015a)
;
_diffrn_ambient_temperature 100(2)
_diffrn_detector_area_resol_mean 5.1980
_diffrn_measured_fraction_theta_full 1.000
_diffrn_measured_fraction_theta_max 0.992
_diffrn_measurement_device 'four-circle diffractometer'
_diffrn_measurement_device_type 'Rigaku OD SuperNova AtlasS2'
_diffrn_measurement_method '\f and \w scans'
_diffrn_radiation_monochromator mirror
_diffrn_radiation_type 'Cu K\a'
_diffrn_radiation_wavelength 1.54184
_diffrn_reflns_av_R_equivalents 0.0326
_diffrn_reflns_limit_h_max 13
_diffrn_reflns_limit_h_min -17
_diffrn_reflns_limit_k_max 22
_diffrn_reflns_limit_k_min -21
_diffrn_reflns_limit_l_max 28
_diffrn_reflns_limit_l_min -29
_diffrn_reflns_number 22136
_diffrn_reflns_theta_full 67.684
_diffrn_reflns_theta_max 71.550
_diffrn_reflns_theta_min 3.682
_exptl_absorpt_coefficient_mu 6.501
_exptl_absorpt_correction_T_max 1.00000
_exptl_absorpt_correction_T_min 0.60093
_exptl_absorpt_correction_type multi-scan
_exptl_absorpt_process_details
;
(CrysAlis PRO; Rigaku OD, 2015)
;
_exptl_crystal_colour yellow
_exptl_crystal_density_diffrn 1.692
_exptl_crystal_description block
_exptl_crystal_F_000 3200
_exptl_crystal_size_max 0.23
_exptl_crystal_size_mid 0.20
_exptl_crystal_size_min 0.18
_refine_diff_density_max 0.561
_refine_diff_density_min -0.427
_refine_ls_extinction_method none
_refine_ls_goodness_of_fit_ref 1.021
_refine_ls_hydrogen_treatment mixed
_refine_ls_matrix_type full
_refine_ls_number_constraints 0
_refine_ls_number_parameters 381
_refine_ls_number_reflns 6110
_refine_ls_number_restraints 0
_refine_ls_restrained_S_all 1.021
_refine_ls_R_factor_all 0.0323
_refine_ls_R_factor_gt 0.0261
_refine_ls_shift/su_max 0.002
_refine_ls_shift/su_mean 0.000
_refine_ls_structure_factor_coef Fsqd
_refine_ls_weighting_details 'w=1/[\s^2^(Fo^2^)+(0.0310P)^2^+3.0510P] where P=(Fo^2^+2Fc^2^)/3'
_refine_ls_weighting_scheme calc
_refine_ls_wR_factor_gt 0.0625
_refine_ls_wR_factor_ref 0.0652
_reflns_number_gt 5342
_reflns_number_total 6110
_reflns_threshold_expression 'I > 2\s(I)'
_cod_data_source_file is5462sup1.cif
_cod_data_source_block 4
_cod_original_cell_volume 6314.94(12)
_cod_database_code 2241938

loop_
_space_group_symop_operation_xyz
'x, y, z'
'-x+1/2, -y, z+1/2'
'-x, y+1/2, -z+1/2'
'x+1/2, -y+1/2, -z'
'-x, -y, -z'
'x-1/2, y, -z-1/2'
'x, -y-1/2, z-1/2'
'-x-1/2, y-1/2, z'

loop_
_atom_site_type_symbol
_atom_site_label
_atom_site_fract_x
_atom_site_fract_y
_atom_site_fract_z
_atom_site_U_iso_or_equiv
_atom_site_adp_type
_atom_site_calc_flag
_atom_site_occupancy
Br Br1 0.22468(2) 0.59654(2) 0.78001(2) 0.02219(7) Uani d 1
O O1 0.46483(12) 0.75860(10) 0.61587(8) 0.0196(4) Uani d 1
H H1 0.436(2) 0.7751(18) 0.5913(14) 0.029 Uiso d 1
C C1 0.25870(16) 0.69235(13) 0.68779(10) 0.0161(5) Uani d 1
C C2 0.30052(17) 0.65022(13) 0.72925(10) 0.0162(5) Uani d 1
C C3 0.39536(17) 0.64366(13) 0.73399(10) 0.0159(5) Uani d 1
C C4 0.44884(16) 0.68140(13) 0.69532(10) 0.0151(5) Uani d 1
H H4A 0.5135 0.6785 0.6976 0.018 Uiso calc 1
C C5 0.40869(16) 0.72306(13) 0.65365(10) 0.0145(5) Uani d 1
C C6 0.31470(16) 0.72865(13) 0.64976(10) 0.0164(5) Uani d 1
H H6A 0.2882 0.7576 0.6208 0.020 Uiso calc 1
C C7 0.15740(17) 0.69908(16) 0.68248(11) 0.0234(6) Uani d 1
H H7A 0.1318 0.7172 0.7177 0.035 Uiso calc 1
H H7B 0.1313 0.6502 0.6737 0.035 Uiso calc 1
H H7C 0.1427 0.7342 0.6526 0.035 Uiso calc 1
C C8 0.44007(18) 0.59541(14) 0.77743(11) 0.0219(5) Uani d 1
H H8A 0.5061 0.5944 0.7711 0.033 Uiso calc 1
H H8B 0.4157 0.5447 0.7749 0.033 Uiso calc 1
H H8C 0.4274 0.6157 0.8145 0.033 Uiso calc 1
Br Br11 0.90409(2) 0.88537(2) 0.75012(2) 0.02282(7) Uani d 1
O O11 0.64155(12) 0.73224(11) 0.59470(8) 0.0230(4) Uani d 1
H H11 0.590(2) 0.7371(19) 0.6026(14) 0.034 Uiso d 1
C C11 0.72728(16) 0.84371(13) 0.71234(10) 0.0159(5) Uani d 1
C C12 0.81977(16) 0.83541(13) 0.70215(10) 0.0151(5) Uani d 1
C C13 0.85456(16) 0.79230(13) 0.65883(10) 0.0152(5) Uani d 1
C C14 0.79235(16) 0.75794(14) 0.62345(10) 0.0164(5) Uani d 1
H H14A 0.8137 0.7281 0.5935 0.020 Uiso calc 1
C C15 0.69938(16) 0.76692(13) 0.63161(10) 0.0146(5) Uani d 1
C C16 0.66644(16) 0.80871(13) 0.67584(10) 0.0145(5) Uani d 1
H H16A 0.6025 0.8136 0.6814 0.017 Uiso calc 1
C C17 0.69077(19) 0.88894(15) 0.76024(11) 0.0230(6) Uani d 1
H H17A 0.7141 0.8687 0.7954 0.034 Uiso calc 1
H H17B 0.6239 0.8867 0.7603 0.034 Uiso calc 1
H H17C 0.7105 0.9408 0.7563 0.034 Uiso calc 1
C C18 0.95504(16) 0.78010(15) 0.65044(11) 0.0207(5) Uani d 1
H H18A 0.9646 0.7475 0.6182 0.031 Uiso calc 1
H H18B 0.9810 0.7567 0.6838 0.031 Uiso calc 1
H H18C 0.9851 0.8281 0.6439 0.031 Uiso calc 1
Br Br21 0.42678(2) 0.47389(2) 0.39094(2) 0.02459(7) Uani d 1
O O21 0.69191(12) 0.69370(10) 0.49124(7) 0.0175(4) Uani d 1
H H21 0.677(2) 0.7063(18) 0.5200(13) 0.026 Uiso d 1
C C21 0.47716(16) 0.59328(14) 0.46321(10) 0.0167(5) Uani d 1
C C22 0.51005(17) 0.54353(13) 0.42327(10) 0.0175(5) Uani d 1
C C23 0.60053(17) 0.54233(13) 0.40577(10) 0.0167(5) Uani d 1
C C24 0.66009(17) 0.59418(13) 0.42934(10) 0.0163(5) Uani d 1
H H24A 0.7221 0.5953 0.4179 0.020 Uiso calc 1
C C25 0.62964(16) 0.64384(13) 0.46920(10) 0.0144(5) Uani d 1
C C26 0.53944(16) 0.64363(13) 0.48600(10) 0.0158(5) Uani d 1
H H26A 0.5195 0.6782 0.5134 0.019 Uiso calc 1
C C27 0.37892(17) 0.59441(16) 0.48179(11) 0.0233(6) Uani d 1
H H27A 0.3712 0.6316 0.5113 0.035 Uiso calc 1
H H27B 0.3620 0.5452 0.4960 0.035 Uiso calc 1
H H27C 0.3397 0.6072 0.4501 0.035 Uiso calc 1
C C28 0.63566(19) 0.48676(14) 0.36405(11) 0.0221(5) Uani d 1
H H28A 0.6999 0.4974 0.3558 0.033 Uiso calc 1
H H28B 0.5998 0.4903 0.3297 0.033 Uiso calc 1
H H28C 0.6302 0.4364 0.3794 0.033 Uiso calc 1
Br Br31 1.07251(2) 0.46757(2) 0.62030(2) 0.02168(7) Uani d 1
O O31 0.87558(12) 0.69132(10) 0.47660(7) 0.0176(4) Uani d 1
H H31 0.823(2) 0.6897(17) 0.4800(13) 0.026 Uiso d 1
C C31 0.91446(17) 0.53218(13) 0.57080(10) 0.0154(5) Uani d 1
C C32 1.00912(17) 0.53671(13) 0.57385(10) 0.0155(5) Uani d 1
C C33 1.06015(16) 0.59008(14) 0.54511(10) 0.0158(5) Uani d 1
C C34 1.01266(16) 0.64133(13) 0.51263(10) 0.0152(5) Uani d 1
H H34A 1.0451 0.6784 0.4925 0.018 Uiso calc 1
C C35 0.91818(16) 0.63854(13) 0.50948(10) 0.0139(5) Uani d 1
C C36 0.86927(16) 0.58457(13) 0.53791(10) 0.0147(5) Uani d 1
H H36A 0.8046 0.5832 0.5350 0.018 Uiso calc 1
C C37 0.86046(18) 0.47289(13) 0.60069(11) 0.0200(5) Uani d 1
H H37A 0.8724 0.4760 0.6408 0.030 Uiso calc 1
H H37B 0.8787 0.4237 0.5870 0.030 Uiso calc 1
H H37C 0.7952 0.4804 0.5937 0.030 Uiso calc 1
C C38 1.16258(16) 0.59329(15) 0.54722(11) 0.0217(5) Uani d 1
H H38A 1.1841 0.6362 0.5256 0.033 Uiso calc 1
H H38B 1.1879 0.5474 0.5314 0.033 Uiso calc 1
H H38C 1.1825 0.5984 0.5860 0.033 Uiso calc 1

loop_
_atom_site_aniso_label
_atom_site_aniso_U_11
_atom_site_aniso_U_22
_atom_site_aniso_U_33
_atom_site_aniso_U_12
_atom_site_aniso_U_13
_atom_site_aniso_U_23
Br1 0.02410(15) 0.02111(14) 0.02136(14) -0.00353(10) 0.00837(10) 0.00205(10)
O1 0.0138(9) 0.0259(10) 0.0191(9) -0.0019(7) -0.0014(7) 0.0086(7)
C1 0.0150(12) 0.0148(11) 0.0187(12) 0.0004(9) 0.0032(9) -0.0035(9)
C2 0.0195(12) 0.0137(11) 0.0155(11) -0.0036(9) 0.0044(9) -0.0027(9)
C3 0.0212(13) 0.0125(11) 0.0139(11) -0.0008(9) -0.0033(9) -0.0019(9)
C4 0.0115(11) 0.0152(11) 0.0187(12) -0.0007(9) -0.0012(9) -0.0021(9)
C5 0.0134(11) 0.0144(11) 0.0156(11) -0.0028(9) 0.0013(9) 0.0000(9)
C6 0.0189(12) 0.0161(12) 0.0141(11) 0.0021(9) -0.0019(9) 0.0009(9)
C7 0.0162(13) 0.0303(15) 0.0238(13) 0.0005(11) 0.0036(10) -0.0007(11)
C8 0.0244(14) 0.0216(13) 0.0198(13) -0.0047(10) -0.0062(10) 0.0041(11)
Br11 0.02236(14) 0.02426(14) 0.02183(14) -0.00606(10) -0.00779(10) -0.00253(11)
O11 0.0123(9) 0.0369(11) 0.0197(9) -0.0031(8) -0.0010(7) -0.0103(8)
C11 0.0207(13) 0.0113(11) 0.0158(11) 0.0024(9) 0.0002(9) 0.0014(9)
C12 0.0164(12) 0.0145(11) 0.0145(11) -0.0021(9) -0.0044(9) 0.0016(9)
C13 0.0131(12) 0.0169(12) 0.0156(11) -0.0007(9) -0.0017(9) 0.0033(9)
C14 0.0166(12) 0.0189(12) 0.0136(11) 0.0009(9) 0.0013(9) -0.0036(9)
C15 0.0142(12) 0.0157(11) 0.0139(11) -0.0030(9) -0.0023(9) -0.0004(9)
C16 0.0121(11) 0.0150(11) 0.0163(11) 0.0013(9) 0.0000(9) 0.0019(9)
C17 0.0261(14) 0.0223(13) 0.0205(13) 0.0005(11) 0.0016(11) -0.0068(10)
C18 0.0141(12) 0.0274(13) 0.0206(13) 0.0002(10) 0.0011(10) 0.0021(10)
Br21 0.02642(15) 0.02282(14) 0.02452(15) -0.00989(11) -0.00721(11) -0.00050(11)
O21 0.0134(8) 0.0209(9) 0.0182(9) -0.0034(7) 0.0007(7) -0.0071(7)
C21 0.0153(12) 0.0186(12) 0.0163(12) -0.0024(9) -0.0006(9) 0.0057(10)
C22 0.0196(13) 0.0158(11) 0.0170(12) -0.0046(9) -0.0050(10) 0.0043(9)
C23 0.0235(13) 0.0142(11) 0.0122(11) 0.0005(10) -0.0019(10) 0.0014(9)
C24 0.0164(12) 0.0174(12) 0.0151(11) -0.0016(9) 0.0005(9) 0.0020(9)
C25 0.0157(12) 0.0133(11) 0.0142(11) -0.0024(9) -0.0050(9) 0.0015(9)
C26 0.0145(12) 0.0174(11) 0.0156(11) 0.0011(9) -0.0008(9) -0.0009(9)
C27 0.0140(13) 0.0306(14) 0.0252(14) -0.0046(10) 0.0000(10) 0.0023(11)
C28 0.0299(15) 0.0174(12) 0.0191(13) -0.0002(11) 0.0006(11) -0.0035(10)
Br31 0.02599(15) 0.02241(14) 0.01663(13) 0.00797(10) -0.00221(10) 0.00384(10)
O31 0.0120(8) 0.0197(9) 0.0211(9) 0.0029(7) 0.0013(7) 0.0071(7)
C31 0.0226(13) 0.0134(11) 0.0101(11) -0.0013(9) 0.0026(9) -0.0020(9)
C32 0.0206(12) 0.0155(12) 0.0104(11) 0.0045(9) -0.0003(9) -0.0011(9)
C33 0.0163(12) 0.0178(12) 0.0133(11) 0.0002(9) -0.0008(9) -0.0031(9)
C34 0.0148(12) 0.0147(11) 0.0160(11) 0.0003(9) 0.0028(9) 0.0002(9)
C35 0.0156(12) 0.0142(11) 0.0119(11) 0.0009(9) -0.0009(9) -0.0001(9)
C36 0.0139(12) 0.0168(12) 0.0133(11) -0.0010(9) 0.0005(9) -0.0006(9)
C37 0.0249(14) 0.0173(12) 0.0178(12) -0.0030(10) 0.0026(10) 0.0033(10)
C38 0.0135(12) 0.0265(14) 0.0252(14) 0.0020(10) -0.0009(10) -0.0016(11)

loop_
_atom_type_symbol
_atom_type_description
_atom_type_scat_dispersion_real
_atom_type_scat_dispersion_imag
_atom_type_scat_source
C C 0.0181 0.0091 'International Tables Vol C Tables 4.2.6.8 and 6.1.1.4'
H H 0.0000 0.0000 'International Tables Vol C Tables 4.2.6.8 and 6.1.1.4'
Br Br -0.6763 1.2805 'International Tables Vol C Tables 4.2.6.8 and 6.1.1.4'
O O 0.0492 0.0322 'International Tables Vol C Tables 4.2.6.8 and 6.1.1.4'

loop_
_geom_angle_atom_site_label_1
_geom_angle_atom_site_label_2
_geom_angle_atom_site_label_3
_geom_angle
C5 O1 H1 110(2)
C6 C1 C2 117.7(2)
C6 C1 C7 119.5(2)
C2 C1 C7 122.8(2)
C1 C2 C3 122.7(2)
C1 C2 Br1 118.31(18)
C3 C2 Br1 118.90(18)
C4 C3 C2 117.7(2)
C4 C3 C8 119.8(2)
C2 C3 C8 122.5(2)
C5 C4 C3 120.5(2)
C5 C4 H4A 119.8
C3 C4 H4A 119.8
C4 C5 O1 118.2(2)
C4 C5 C6 120.8(2)
O1 C5 C6 121.0(2)
C5 C6 C1 120.6(2)
C5 C6 H6A 119.7
C1 C6 H6A 119.7
C1 C7 H7A 109.5
C1 C7 H7B 109.5
H7A C7 H7B 109.5
C1 C7 H7C 109.5
H7A C7 H7C 109.5
H7B C7 H7C 109.5
C3 C8 H8A 109.5
C3 C8 H8B 109.5
H8A C8 H8B 109.5
C3 C8 H8C 109.5
H8A C8 H8C 109.5
H8B C8 H8C 109.5
C15 O11 H11 113(3)
C12 C11 C16 117.7(2)
C12 C11 C17 122.7(2)
C16 C11 C17 119.6(2)
C11 C12 C13 123.3(2)
C11 C12 Br11 118.38(18)
C13 C12 Br11 118.27(18)
C14 C13 C12 117.6(2)
C14 C13 C18 119.7(2)
C12 C13 C18 122.7(2)
C15 C14 C13 120.4(2)
C15 C14 H14A 119.8
C13 C14 H14A 119.8
O11 C15 C14 117.5(2)
O11 C15 C16 121.6(2)
C14 C15 C16 120.9(2)
C15 C16 C11 120.0(2)
C15 C16 H16A 120.0
C11 C16 H16A 120.0
C11 C17 H17A 109.5
C11 C17 H17B 109.5
H17A C17 H17B 109.5
C11 C17 H17C 109.5
H17A C17 H17C 109.5
H17B C17 H17C 109.5
C13 C18 H18A 109.5
C13 C18 H18B 109.5
H18A C18 H18B 109.5
C13 C18 H18C 109.5
H18A C18 H18C 109.5
H18B C18 H18C 109.5
C25 O21 H21 111(2)
C22 C21 C26 117.2(2)
C22 C21 C27 122.8(2)
C26 C21 C27 120.0(2)
C23 C22 C21 123.1(2)
C23 C22 Br21 118.39(19)
C21 C22 Br21 118.48(18)
C22 C23 C24 117.6(2)
C22 C23 C28 122.5(2)
C24 C23 C28 119.9(2)
C25 C24 C23 120.6(2)
C25 C24 H24A 119.7
C23 C24 H24A 119.7
C26 C25 C24 120.6(2)
C26 C25 O21 121.4(2)
C24 C25 O21 118.0(2)
C25 C26 C21 120.8(2)
C25 C26 H26A 119.6
C21 C26 H26A 119.6
C21 C27 H27A 109.5
C21 C27 H27B 109.5
H27A C27 H27B 109.5
C21 C27 H27C 109.5
H27A C27 H27C 109.5
H27B C27 H27C 109.5
C23 C28 H28A 109.5
C23 C28 H28B 109.5
H28A C28 H28B 109.5
C23 C28 H28C 109.5
H28A C28 H28C 109.5
H28B C28 H28C 109.5
C35 O31 H31 111(2)
C32 C31 C36 117.6(2)
C32 C31 C37 122.6(2)
C36 C31 C37 119.7(2)
C31 C32 C33 123.2(2)
C31 C32 Br31 118.53(18)
C33 C32 Br31 118.27(18)
C34 C33 C32 117.5(2)
C34 C33 C38 119.5(2)
C32 C33 C38 123.0(2)
C35 C34 C33 120.4(2)
C35 C34 H34A 119.8
C33 C34 H34A 119.8
O31 C35 C36 121.8(2)
O31 C35 C34 117.2(2)
C36 C35 C34 121.0(2)
C35 C36 C31 120.3(2)
C35 C36 H36A 119.8
C31 C36 H36A 119.8
C31 C37 H37A 109.5
C31 C37 H37B 109.5
H37A C37 H37B 109.5
C31 C37 H37C 109.5
H37A C37 H37C 109.5
H37B C37 H37C 109.5
C33 C38 H38A 109.5
C33 C38 H38B 109.5
H38A C38 H38B 109.5
C33 C38 H38C 109.5
H38A C38 H38C 109.5
H38B C38 H38C 109.5

loop_
_geom_bond_atom_site_label_1
_geom_bond_atom_site_label_2
_geom_bond_distance
Br1 C2 1.910(2)
O1 C5 1.381(3)
O1 H1 0.78(3)
C1 C6 1.390(3)
C1 C2 1.392(3)
C1 C7 1.495(3)
C2 C3 1.399(3)
C3 C4 1.391(3)
C3 C8 1.506(3)
C4 C5 1.381(3)
C4 H4A 0.9500
C5 C6 1.384(3)
C6 H6A 0.9500
C7 H7A 0.9800
C7 H7B 0.9800
C7 H7C 0.9800
C8 H8A 0.9800
C8 H8B 0.9800
C8 H8C 0.9800
Br11 C12 1.912(2)
O11 C15 1.375(3)
O11 H11 0.78(3)
C11 C12 1.385(3)
C11 C16 1.399(3)
C11 C17 1.506(3)
C12 C13 1.393(3)
C13 C14 1.391(3)
C13 C18 1.502(3)
C14 C15 1.386(3)
C14 H14A 0.9500
C15 C16 1.387(3)
C16 H16A 0.9500
C17 H17A 0.9800
C17 H17B 0.9800
C17 H17C 0.9800
C18 H18A 0.9800
C18 H18B 0.9800
C18 H18C 0.9800
Br21 C22 1.912(2)
O21 C25 1.383(3)
O21 H21 0.76(3)
C21 C22 1.396(4)
C21 C26 1.396(3)
C21 C27 1.507(3)
C22 C23 1.391(4)
C23 C24 1.396(3)
C23 C28 1.504(3)
C24 C25 1.382(3)
C24 H24A 0.9500
C25 C26 1.382(3)
C26 H26A 0.9500
C27 H27A 0.9800
C27 H27B 0.9800
C27 H27C 0.9800
C28 H28A 0.9800
C28 H28B 0.9800
C28 H28C 0.9800
Br31 C32 1.910(2)
O31 C35 1.382(3)
O31 H31 0.77(3)
C31 C32 1.391(3)
C31 C36 1.395(3)
C31 C37 1.508(3)
C32 C33 1.398(3)
C33 C34 1.392(3)
C33 C38 1.503(3)
C34 C35 1.387(3)
C34 H34A 0.9500
C35 C36 1.385(3)
C36 H36A 0.9500
C37 H37A 0.9800
C37 H37B 0.9800
C37 H37C 0.9800
C38 H38A 0.9800
C38 H38B 0.9800
C38 H38C 0.9800

loop_
_geom_hbond_atom_site_label_D
_geom_hbond_atom_site_label_H
_geom_hbond_atom_site_label_A
_geom_hbond_site_symmetry_A
_geom_hbond_distance_DH
_geom_hbond_distance_HA
_geom_hbond_distance_DA
_geom_hbond_angle_DHA
_geom_hbond_publ_flag
O11 H11 O1 . 0.78(3) 1.90(3) 2.681(3) 173(4) yes
O21 H21 O11 . 0.76(3) 1.92(3) 2.682(3) 176(3) yes
O31 H31 O21 . 0.77(3) 1.95(3) 2.714(2) 175(3) yes
O1 H1 O31 4_466 0.78(3) 1.95(3) 2.729(3) 172(3) yes

loop_
_geom_torsion_atom_site_label_1
_geom_torsion_atom_site_label_2
_geom_torsion_atom_site_label_3
_geom_torsion_atom_site_label_4
_geom_torsion
C6 C1 C2 C3 0.3(4)
C7 C1 C2 C3 179.6(2)
C6 C1 C2 Br1 -177.41(17)
C7 C1 C2 Br1 1.9(3)
C1 C2 C3 C4 0.2(4)
Br1 C2 C3 C4 177.91(17)
C1 C2 C3 C8 -177.3(2)
Br1 C2 C3 C8 0.4(3)
C2 C3 C4 C5 -0.6(3)
C8 C3 C4 C5 177.0(2)
C3 C4 C5 O1 -179.1(2)
C3 C4 C5 C6 0.6(4)
C4 C5 C6 C1 0.0(4)
O1 C5 C6 C1 179.6(2)
C2 C1 C6 C5 -0.4(3)
C7 C1 C6 C5 -179.7(2)
C16 C11 C12 C13 -2.2(4)
C17 C11 C12 C13 178.4(2)
C16 C11 C12 Br11 178.05(17)
C17 C11 C12 Br11 -1.4(3)
C11 C12 C13 C14 1.9(4)
Br11 C12 C13 C14 -178.34(18)
C11 C12 C13 C18 -176.2(2)
Br11 C12 C13 C18 3.6(3)
C12 C13 C14 C15 0.0(4)
C18 C13 C14 C15 178.2(2)
C13 C14 C15 O11 179.2(2)
C13 C14 C15 C16 -1.6(4)
O11 C15 C16 C11 -179.5(2)
C14 C15 C16 C11 1.3(4)
C12 C11 C16 C15 0.6(3)
C17 C11 C16 C15 -180.0(2)
C26 C21 C22 C23 0.0(4)
C27 C21 C22 C23 179.8(2)
C26 C21 C22 Br21 -179.83(17)
C27 C21 C22 Br21 -0.1(3)
C21 C22 C23 C24 -0.6(4)
Br21 C22 C23 C24 179.23(17)
C21 C22 C23 C28 178.0(2)
Br21 C22 C23 C28 -2.2(3)
C22 C23 C24 C25 1.0(3)
C28 C23 C24 C25 -177.7(2)
C23 C24 C25 C26 -0.7(4)
C23 C24 C25 O21 179.7(2)
C24 C25 C26 C21 0.1(4)
O21 C25 C26 C21 179.6(2)
C22 C21 C26 C25 0.3(3)
C27 C21 C26 C25 -179.5(2)
C36 C31 C32 C33 -1.0(4)
C37 C31 C32 C33 178.1(2)
C36 C31 C32 Br31 178.17(17)
C37 C31 C32 Br31 -2.7(3)
C31 C32 C33 C34 0.8(4)
Br31 C32 C33 C34 -178.28(17)
C31 C32 C33 C38 -178.1(2)
Br31 C32 C33 C38 2.7(3)
C32 C33 C34 C35 0.0(3)
C38 C33 C34 C35 179.0(2)
C33 C34 C35 O31 179.8(2)
C33 C34 C35 C36 -0.7(4)
O31 C35 C36 C31 -179.9(2)
C34 C35 C36 C31 0.6(4)
C32 C31 C36 C35 0.2(3)
C37 C31 C36 C35 -178.9(2)

_cod_database_fobs_code 2241938
